data_4301659
loop_
_publ_author_name
'Allen T. Ekubo'
'Mark R. J. Elsegood'
'Andrew J. Lake'
'Martin B. Smith'

_publ_section_title
;
Intramolecular Hydrogen-Bonded Tertiary Phosphines as
1,3,5-Triaza-7-phosphaadamantane (PTA) Analogues
;
_journal_name_full 'Inorganic Chemistry'
_journal_page_first 2633
_journal_page_last 2638
_journal_paper_doi 10.1021/ic801709z
_journal_volume 48
_journal_year 2009
_chemical_formula_moiety 'C25 H28 F3 N3 P 1+, Sb F6 1-'
_chemical_formula_sum 'C25 H28 F9 N3 P Sb'
_chemical_formula_weight 694.22
_chemical_name_systematic
;
 ?
;
_space_group_IT_number 2
_symmetry_cell_setting triclinic
_symmetry_space_group_name_Hall '-P 1'
_symmetry_space_group_name_H-M 'P -1'
_atom_sites_solution_hydrogens geom
_atom_sites_solution_primary direct
_atom_sites_solution_secondary difmap
_audit_creation_method SHELXL-97
_cell_angle_alpha 77.019(2)
_cell_angle_beta 78.879(2)
_cell_angle_gamma 84.880(2)
_cell_formula_units_Z 2
_cell_length_a 8.5038(12)
_cell_length_b 8.8389(13)
_cell_length_c 19.0820(3)
_cell_measurement_reflns_used 451
_cell_measurement_temperature 150(2)
_cell_measurement_theta_max 30.25
_cell_measurement_theta_min 2.23
_cell_volume 1369.8(3)
_computing_cell_refinement 'Bruker SAINT'
_computing_data_collection 'Bruker APEX 2'
_computing_data_reduction 'Bruker SAINT'
_computing_molecular_graphics 'Bruker SHELXTL'
_computing_publication_material 'Bruker SHELXTL and local programs'
_computing_structure_refinement 'Bruker SHELXTL'
_computing_structure_solution 'Bruker SHELXTL'
_diffrn_ambient_temperature 150(2)
_diffrn_measured_fraction_theta_full 0.997
_diffrn_measured_fraction_theta_max 0.997
_diffrn_measurement_device_type 'Bruker APEX 2 CCD diffractometer'
_diffrn_measurement_method '\w rotation with narrow frames'
_diffrn_radiation_monochromator graphite
_diffrn_radiation_source 'sealed tube'
_diffrn_radiation_type MoK\a
_diffrn_radiation_wavelength 0.71073
_diffrn_reflns_av_R_equivalents 0.0227
_diffrn_reflns_av_sigmaI/netI 0.0304
_diffrn_reflns_limit_h_max 10
_diffrn_reflns_limit_h_min -10
_diffrn_reflns_limit_k_max 10
_diffrn_reflns_limit_k_min -10
_diffrn_reflns_limit_l_max 22
_diffrn_reflns_limit_l_min -22
_diffrn_reflns_number 10538
_diffrn_reflns_theta_full 24.76
_diffrn_reflns_theta_max 24.76
_diffrn_reflns_theta_min 2.23
_diffrn_standards_decay_% 0
_diffrn_standards_number 0
_exptl_absorpt_coefficient_mu 1.147
_exptl_absorpt_correction_T_max 0.9555
_exptl_absorpt_correction_T_min 0.7470
_exptl_absorpt_correction_type multi-scan
_exptl_absorpt_process_details 'SADABS v2007/2, Sheldrick, G.M., (2007)'
_exptl_crystal_colour colourless
_exptl_crystal_density_diffrn 1.683
_exptl_crystal_density_method 'not measured'
_exptl_crystal_description plate
_exptl_crystal_F_000 692
_exptl_crystal_size_max 0.27
_exptl_crystal_size_mid 0.21
_exptl_crystal_size_min 0.04
_refine_diff_density_max 0.838
_refine_diff_density_min -0.759
_refine_diff_density_rms 0.075
_refine_ls_extinction_method none
_refine_ls_goodness_of_fit_ref 1.059
_refine_ls_hydrogen_treatment mixed
_refine_ls_matrix_type full
_refine_ls_number_parameters 358
_refine_ls_number_reflns 4663
_refine_ls_number_restraints 0
_refine_ls_restrained_S_all 1.059
_refine_ls_R_factor_all 0.0318
_refine_ls_R_factor_gt 0.0259
_refine_ls_shift/su_max 0.001
_refine_ls_shift/su_mean 0.000
_refine_ls_structure_factor_coef Fsqd
_refine_ls_weighting_details 'calc w=1/[\s^2^(Fo^2^)+(0.0394P)^2^+0.2424P] where P=(Fo^2^+2Fc^2^)/3'
_refine_ls_weighting_scheme calc
_refine_ls_wR_factor_gt 0.0641
_refine_ls_wR_factor_ref 0.0675
_reflns_number_gt 4154
_reflns_number_total 4663
_reflns_threshold_expression I>2\s(I)
_cod_data_source_file ic801709z_si_002_2.cif
_cod_data_source_block 2b
_cod_original_cell_volume 1369.8(6)
_cod_database_code 4301659

loop_
_symmetry_equiv_pos_as_xyz
'x, y, z'
'-x, -y, -z'

loop_
_atom_site_label
_atom_site_type_symbol
_atom_site_fract_x
_atom_site_fract_y
_atom_site_fract_z
_atom_site_U_iso_or_equiv
_atom_site_adp_type
_atom_site_occupancy
_atom_site_symmetry_multiplicity
_atom_site_calc_flag
_atom_site_refinement_flags
_atom_site_disorder_assembly
_atom_site_disorder_group
P1 P 0.44808(8) 0.24388(8) 0.53315(4) 0.02312(16) Uani 1 1 d . . .
C1 C 0.2272(3) 0.2475(3) 0.56090(14) 0.0237(6) Uani 1 1 d . . .
H1D H 0.1837 0.3535 0.5422 0.028 Uiso 1 1 calc R . .
H1C H 0.1843 0.1756 0.5370 0.028 Uiso 1 1 calc R . .
N1 N 0.1663(3) 0.2039(3) 0.64171(12) 0.0202(5) Uani 1 1 d . . .
H1A H 0.211(4) 0.121(4) 0.6575(16) 0.024 Uiso 1 1 d . . .
H1B H 0.204(3) 0.264(3) 0.6644(15) 0.024 Uiso 1 1 d . . .
C2 C -0.0126(3) 0.1999(3) 0.66162(14) 0.0230(6) Uani 1 1 d . . .
H2A H -0.0513 0.1255 0.6378 0.028 Uiso 1 1 calc R . .
H2B H -0.0616 0.3041 0.6441 0.028 Uiso 1 1 calc R . .
C3 C -0.0619(3) 0.1518(3) 0.74311(14) 0.0216(6) Uani 1 1 d . . .
C4 C -0.0593(3) 0.2568(3) 0.78767(16) 0.0307(7) Uani 1 1 d . . .
H4C H -0.0307 0.3606 0.7660 0.037 Uiso 1 1 calc R . .
C5 C -0.0975(4) 0.2117(4) 0.86241(17) 0.0371(8) Uani 1 1 d . . .
H5 H -0.0932 0.2826 0.8927 0.045 Uiso 1 1 calc R . .
C6 C -0.1421(4) 0.0617(4) 0.89258(15) 0.0326(7) Uani 1 1 d . . .
C7 C -0.1489(4) -0.0445(3) 0.85078(16) 0.0317(7) Uani 1 1 d . . .
H7 H -0.1808 -0.1472 0.8728 0.038 Uiso 1 1 calc R . .
C8 C -0.1081(3) 0.0020(3) 0.77589(15) 0.0278(6) Uani 1 1 d . . .
H8 H -0.1118 -0.0701 0.7461 0.033 Uiso 1 1 calc R . .
F1 F -0.1794(3) 0.0172(2) 0.96636(9) 0.0513(5) Uani 1 1 d . . .
C9 C 0.5000(3) 0.0493(3) 0.58487(14) 0.0235(6) Uani 1 1 d . . .
H9A H 0.4496 -0.0292 0.5678 0.028 Uiso 1 1 calc R . .
H9B H 0.6177 0.0299 0.5738 0.028 Uiso 1 1 calc R . .
N2 N 0.4494(3) 0.0273(2) 0.66492(11) 0.0188(5) Uani 1 1 d . . .
C11 C 0.5231(3) 0.1398(3) 0.69278(14) 0.0215(6) Uani 1 1 d . . .
H11A H 0.6399 0.1383 0.6738 0.026 Uiso 1 1 calc R . .
H11B H 0.5072 0.1095 0.7468 0.026 Uiso 1 1 calc R . .
N3 N 0.4537(3) 0.2973(2) 0.67117(12) 0.0211(5) Uani 1 1 d . . .
C10 C 0.5069(3) 0.3592(3) 0.59233(15) 0.0248(6) Uani 1 1 d . . .
H10A H 0.6252 0.3637 0.5823 0.030 Uiso 1 1 calc R . .
H10B H 0.4613 0.4668 0.5796 0.030 Uiso 1 1 calc R . .
C12 C 0.4982(3) -0.1340(3) 0.69814(15) 0.0251(6) Uani 1 1 d . . .
H12A H 0.6163 -0.1479 0.6851 0.030 Uiso 1 1 calc R . .
H12B H 0.4501 -0.2064 0.6764 0.030 Uiso 1 1 calc R . .
C13 C 0.4512(3) -0.1786(3) 0.77985(14) 0.0224(6) Uani 1 1 d . . .
C14 C 0.5525(3) -0.2803(3) 0.81990(15) 0.0260(6) Uani 1 1 d . . .
H14 H 0.6532 -0.3142 0.7955 0.031 Uiso 1 1 calc R . .
C15 C 0.5088(4) -0.3331(3) 0.89488(16) 0.0305(7) Uani 1 1 d . . .
H15 H 0.5768 -0.4049 0.9218 0.037 Uiso 1 1 calc R . .
C16 C 0.3653(4) -0.2789(3) 0.92891(15) 0.0306(7) Uani 1 1 d . . .
C17 C 0.2622(4) -0.1768(3) 0.89229(16) 0.0322(7) Uani 1 1 d . . .
H17 H 0.1635 -0.1412 0.9177 0.039 Uiso 1 1 calc R . .
C18 C 0.3058(3) -0.1272(3) 0.81733(15) 0.0279(6) Uani 1 1 d . . .
H18 H 0.2357 -0.0570 0.7910 0.033 Uiso 1 1 calc R . .
F2 F 0.3207(2) -0.3329(2) 1.00237(9) 0.0451(5) Uani 1 1 d . . .
C19 C 0.5024(3) 0.4009(3) 0.71408(16) 0.0284(6) Uani 1 1 d . . .
H19A H 0.4876 0.5104 0.6884 0.034 Uiso 1 1 calc R . .
H19B H 0.6180 0.3802 0.7161 0.034 Uiso 1 1 calc R . .
C20 C 0.4094(3) 0.3803(3) 0.79057(15) 0.0258(6) Uani 1 1 d . . .
C21 C 0.4628(4) 0.2782(3) 0.84956(16) 0.0312(7) Uani 1 1 d . . .
H21 H 0.5602 0.2180 0.8411 0.037 Uiso 1 1 calc R . .
C22 C 0.3766(4) 0.2630(4) 0.92004(17) 0.0391(8) Uani 1 1 d . . .
H22 H 0.4126 0.1918 0.9597 0.047 Uiso 1 1 calc R . .
C23 C 0.2383(4) 0.3533(4) 0.93111(17) 0.0386(8) Uani 1 1 d . . .
C24 C 0.1815(4) 0.4564(4) 0.87534(17) 0.0341(7) Uani 1 1 d . . .
H24 H 0.0856 0.5181 0.8847 0.041 Uiso 1 1 calc R . .
C25 C 0.2671(3) 0.4683(3) 0.80513(16) 0.0285(6) Uani 1 1 d . . .
H25 H 0.2282 0.5381 0.7659 0.034 Uiso 1 1 calc R . .
F3 F 0.1550(3) 0.3415(2) 1.00064(10) 0.0584(6) Uani 1 1 d . . .
Sb1 Sb 0.96862(2) 0.28204(2) 0.393264(10) 0.02186(8) Uani 1 1 d . . .
F7 F 0.8348(2) 0.1458(2) 0.37287(11) 0.0439(5) Uani 1 1 d . . .
F8 F 1.0705(2) 0.3214(2) 0.29522(9) 0.0430(5) Uani 1 1 d . . .
F9 F 1.1036(2) 0.4184(2) 0.41205(10) 0.0440(5) Uani 1 1 d . . .
F10 F 0.8649(2) 0.2477(2) 0.49082(10) 0.0505(5) Uani 1 1 d . . .
F11 F 0.8240(2) 0.4506(2) 0.36906(10) 0.0397(4) Uani 1 1 d . . .
F12 F 1.1146(2) 0.1148(2) 0.41569(10) 0.0419(5) Uani 1 1 d . . .

loop_
_atom_site_aniso_label
_atom_site_aniso_U_11
_atom_site_aniso_U_22
_atom_site_aniso_U_33
_atom_site_aniso_U_23
_atom_site_aniso_U_13
_atom_site_aniso_U_12
P1 0.0246(4) 0.0205(4) 0.0200(4) -0.0010(3) 0.0005(3) 0.0032(3)
C1 0.0249(14) 0.0242(14) 0.0206(14) -0.0013(11) -0.0077(11) 0.0044(11)
N1 0.0175(12) 0.0211(12) 0.0224(12) -0.0055(10) -0.0052(9) 0.0034(9)
C2 0.0149(13) 0.0253(15) 0.0291(15) -0.0059(12) -0.0055(11) 0.0013(11)
C3 0.0117(12) 0.0236(14) 0.0293(15) -0.0065(11) -0.0041(11) 0.0031(10)
C4 0.0303(16) 0.0266(16) 0.0343(17) -0.0087(13) 0.0025(13) -0.0085(12)
C5 0.0411(19) 0.0381(18) 0.0352(18) -0.0170(14) 0.0028(14) -0.0159(15)
C6 0.0292(16) 0.0429(18) 0.0240(15) -0.0056(13) -0.0008(12) -0.0053(13)
C7 0.0354(17) 0.0236(15) 0.0345(17) -0.0050(13) -0.0035(13) -0.0029(13)
C8 0.0288(16) 0.0256(15) 0.0310(16) -0.0099(12) -0.0064(12) -0.0005(12)
F1 0.0716(14) 0.0544(13) 0.0262(10) -0.0086(9) 0.0033(9) -0.0193(11)
C9 0.0236(14) 0.0204(14) 0.0240(14) -0.0046(11) -0.0009(11) 0.0040(11)
N2 0.0212(11) 0.0135(11) 0.0209(11) -0.0032(9) -0.0036(9) 0.0026(9)
C11 0.0188(13) 0.0194(14) 0.0262(14) -0.0031(11) -0.0067(11) 0.0005(11)
N3 0.0246(12) 0.0142(11) 0.0239(12) -0.0029(9) -0.0039(9) -0.0015(9)
C10 0.0223(14) 0.0182(14) 0.0299(15) -0.0006(11) -0.0006(12) 0.0000(11)
C12 0.0280(15) 0.0141(13) 0.0307(15) -0.0039(11) -0.0043(12) 0.0077(11)
C13 0.0258(14) 0.0125(13) 0.0275(15) -0.0003(11) -0.0063(11) -0.0007(11)
C14 0.0248(15) 0.0178(14) 0.0344(16) -0.0031(12) -0.0069(12) 0.0016(11)
C15 0.0332(17) 0.0215(15) 0.0362(17) 0.0022(12) -0.0166(13) 0.0026(12)
C16 0.0408(18) 0.0238(15) 0.0255(15) 0.0002(12) -0.0087(13) -0.0010(13)
C17 0.0313(16) 0.0322(17) 0.0294(16) -0.0054(13) -0.0017(13) 0.0082(13)
C18 0.0279(15) 0.0232(15) 0.0298(16) -0.0012(12) -0.0082(12) 0.0085(12)
F2 0.0564(12) 0.0465(11) 0.0245(9) 0.0037(8) -0.0063(8) 0.0085(9)
C19 0.0297(16) 0.0187(14) 0.0372(17) -0.0039(12) -0.0075(13) -0.0057(12)
C20 0.0319(16) 0.0178(14) 0.0317(16) -0.0087(12) -0.0101(12) -0.0047(12)
C21 0.0344(17) 0.0234(15) 0.0388(18) -0.0083(13) -0.0128(13) -0.0004(12)
C22 0.055(2) 0.0289(17) 0.0358(18) -0.0031(14) -0.0183(16) -0.0019(15)
C23 0.050(2) 0.0367(18) 0.0309(17) -0.0107(14) -0.0021(14) -0.0120(15)
C24 0.0319(17) 0.0309(17) 0.0420(18) -0.0135(14) -0.0060(14) -0.0012(13)
C25 0.0334(16) 0.0239(15) 0.0325(16) -0.0078(12) -0.0140(13) -0.0017(12)
F3 0.0816(16) 0.0527(13) 0.0354(11) -0.0108(10) 0.0055(10) -0.0054(11)
Sb1 0.01945(11) 0.01855(11) 0.02705(12) -0.00527(7) -0.00532(7) 0.00567(7)
F7 0.0374(10) 0.0341(10) 0.0653(13) -0.0137(9) -0.0166(9) -0.0048(8)
F8 0.0496(12) 0.0436(11) 0.0308(10) -0.0096(8) 0.0053(8) 0.0019(9)
F9 0.0523(12) 0.0327(10) 0.0542(12) -0.0076(9) -0.0269(9) -0.0062(8)
F10 0.0507(12) 0.0589(13) 0.0318(10) -0.0033(9) 0.0048(9) 0.0080(10)
F11 0.0401(10) 0.0311(10) 0.0489(11) -0.0112(8) -0.0179(8) 0.0215(8)
F12 0.0303(10) 0.0292(10) 0.0615(12) -0.0023(9) -0.0123(8) 0.0137(7)

loop_
_atom_type_symbol
_atom_type_description
_atom_type_scat_dispersion_real
_atom_type_scat_dispersion_imag
_atom_type_scat_source
C C 0.0033 0.0016 'International Tables Vol C Tables 4.2.6.8 and 6.1.1.4'
H H 0.0000 0.0000 'International Tables Vol C Tables 4.2.6.8 and 6.1.1.4'
N N 0.0061 0.0033 'International Tables Vol C Tables 4.2.6.8 and 6.1.1.4'
F F 0.0171 0.0103 'International Tables Vol C Tables 4.2.6.8 and 6.1.1.4'
P P 0.1023 0.0942 'International Tables Vol C Tables 4.2.6.8 and 6.1.1.4'
Sb Sb -0.5866 1.5461 'International Tables Vol C Tables 4.2.6.8 and 6.1.1.4'

loop_
_geom_angle_atom_site_label_1
_geom_angle_atom_site_label_2
_geom_angle_atom_site_label_3
_geom_angle
_geom_angle_site_symmetry_1
_geom_angle_site_symmetry_3
_geom_angle_publ_flag
C10 P1 C9 98.03(12) . . ?
C10 P1 C1 101.96(12) . . ?
C9 P1 C1 99.84(12) . . ?
N1 C1 P1 115.47(17) . . ?
C2 N1 C1 113.8(2) . . ?
N1 C2 C3 110.0(2) . . ?
C8 C3 C4 118.5(3) . . ?
C8 C3 C2 121.0(2) . . ?
C4 C3 C2 120.5(2) . . ?
C5 C4 C3 120.8(3) . . ?
C4 C5 C6 118.7(3) . . ?
F1 C6 C7 118.9(3) . . ?
F1 C6 C5 118.6(3) . . ?
C7 C6 C5 122.4(3) . . ?
C6 C7 C8 118.2(3) . . ?
C7 C8 C3 121.4(3) . . ?
N2 C9 P1 114.39(17) . . ?
C11 N2 C9 110.6(2) . . ?
C11 N2 C12 110.9(2) . . ?
C9 N2 C12 107.72(19) . . ?
N2 C11 N3 111.5(2) . . ?
C11 N3 C10 110.5(2) . . ?
C11 N3 C19 109.9(2) . . ?
C10 N3 C19 109.8(2) . . ?
N3 C10 P1 113.91(17) . . ?
N2 C12 C13 115.0(2) . . ?
C14 C13 C18 118.3(3) . . ?
C14 C13 C12 119.2(2) . . ?
C18 C13 C12 122.4(2) . . ?
C15 C14 C13 121.2(3) . . ?
C16 C15 C14 118.1(3) . . ?
F2 C16 C15 118.2(3) . . ?
F2 C16 C17 118.7(3) . . ?
C15 C16 C17 123.1(3) . . ?
C16 C17 C18 118.2(3) . . ?
C17 C18 C13 121.1(3) . . ?
N3 C19 C20 113.4(2) . . ?
C25 C20 C21 117.8(3) . . ?
C25 C20 C19 120.0(3) . . ?
C21 C20 C19 122.2(3) . . ?
C22 C21 C20 121.3(3) . . ?
C23 C22 C21 118.3(3) . . ?
F3 C23 C22 118.5(3) . . ?
F3 C23 C24 118.8(3) . . ?
C22 C23 C24 122.7(3) . . ?
C23 C24 C25 118.4(3) . . ?
C24 C25 C20 121.5(3) . . ?
F10 Sb1 F9 90.10(9) . . ?
F10 Sb1 F12 90.68(8) . . ?
F9 Sb1 F12 90.72(8) . . ?
F10 Sb1 F8 178.61(8) . . ?
F9 Sb1 F8 89.36(8) . . ?
F12 Sb1 F8 90.61(8) . . ?
F10 Sb1 F7 90.80(9) . . ?
F9 Sb1 F7 179.10(8) . . ?
F12 Sb1 F7 89.30(8) . . ?
F8 Sb1 F7 89.74(9) . . ?
F10 Sb1 F11 90.32(8) . . ?
F9 Sb1 F11 89.22(8) . . ?
F12 Sb1 F11 179.00(8) . . ?
F8 Sb1 F11 88.39(8) . . ?
F7 Sb1 F11 90.75(8) . . ?

loop_
_geom_bond_atom_site_label_1
_geom_bond_atom_site_label_2
_geom_bond_distance
_geom_bond_site_symmetry_2
_geom_bond_publ_flag
P1 C10 1.841(3) . ?
P1 C9 1.843(3) . ?
P1 C1 1.850(3) . ?
C1 N1 1.502(3) . ?
N1 C2 1.496(3) . ?
C2 C3 1.503(4) . ?
C3 C8 1.388(4) . ?
C3 C4 1.397(4) . ?
C4 C5 1.374(4) . ?
C5 C6 1.378(4) . ?
C6 F1 1.356(3) . ?
C6 C7 1.372(4) . ?
C7 C8 1.379(4) . ?
C9 N2 1.478(3) . ?
N2 C11 1.463(3) . ?
N2 C12 1.482(3) . ?
C11 N3 1.465(3) . ?
N3 C10 1.476(3) . ?
N3 C19 1.489(3) . ?
C12 C13 1.503(4) . ?
C13 C14 1.393(4) . ?
C13 C18 1.397(4) . ?
C14 C15 1.389(4) . ?
C15 C16 1.368(4) . ?
C16 F2 1.365(3) . ?
C16 C17 1.372(4) . ?
C17 C18 1.385(4) . ?
C19 C20 1.500(4) . ?
C20 C25 1.395(4) . ?
C20 C21 1.399(4) . ?
C21 C22 1.386(4) . ?
C22 C23 1.371(5) . ?
C23 F3 1.364(4) . ?
C23 C24 1.371(4) . ?
C24 C25 1.382(4) . ?
Sb1 F10 1.8697(18) . ?
Sb1 F9 1.8703(17) . ?
Sb1 F12 1.8714(16) . ?
Sb1 F8 1.8729(17) . ?
Sb1 F7 1.8772(17) . ?
Sb1 F11 1.8786(16) . ?

loop_
_geom_hbond_atom_site_label_D
_geom_hbond_atom_site_label_H
_geom_hbond_atom_site_label_A
_geom_hbond_distance_DH
_geom_hbond_distance_HA
_geom_hbond_distance_DA
_geom_hbond_angle_DHA
_geom_hbond_site_symmetry_A
N1 H1A N2 0.82(3) 2.14(3) 2.804(3) 138(3) .
N1 H1B N3 0.87(3) 2.20(3) 2.841(3) 130(2) .
N1 H1A F7 0.82(3) 2.63(3) 3.166(3) 125(2) 2_656
N1 H1B F11 0.87(3) 2.46(3) 3.021(3) 123(2) 2_666

loop_
_geom_torsion_atom_site_label_1
_geom_torsion_atom_site_label_2
_geom_torsion_atom_site_label_3
_geom_torsion_atom_site_label_4
_geom_torsion
_geom_torsion_site_symmetry_1
_geom_torsion_site_symmetry_2
_geom_torsion_site_symmetry_3
_geom_torsion_site_symmetry_4
_geom_torsion_publ_flag
C10 P1 C1 N1 -50.2(2) . . . . ?
C9 P1 C1 N1 50.2(2) . . . . ?
P1 C1 N1 C2 -176.84(18) . . . . ?
C1 N1 C2 C3 178.7(2) . . . . ?
N1 C2 C3 C8 -102.7(3) . . . . ?
N1 C2 C3 C4 76.1(3) . . . . ?
C8 C3 C4 C5 1.7(4) . . . . ?
C2 C3 C4 C5 -177.1(3) . . . . ?
C3 C4 C5 C6 -1.5(5) . . . . ?
C4 C5 C6 F1 179.8(3) . . . . ?
C4 C5 C6 C7 0.4(5) . . . . ?
F1 C6 C7 C8 -179.0(3) . . . . ?
C5 C6 C7 C8 0.4(5) . . . . ?
C6 C7 C8 C3 -0.2(4) . . . . ?
C4 C3 C8 C7 -0.8(4) . . . . ?
C2 C3 C8 C7 178.0(2) . . . . ?
C10 P1 C9 N2 43.7(2) . . . . ?
C1 P1 C9 N2 -60.0(2) . . . . ?
P1 C9 N2 C11 -59.2(2) . . . . ?
P1 C9 N2 C12 179.49(18) . . . . ?
C9 N2 C11 N3 71.1(3) . . . . ?
C12 N2 C11 N3 -169.5(2) . . . . ?
N2 C11 N3 C10 -71.9(3) . . . . ?
N2 C11 N3 C19 166.8(2) . . . . ?
C11 N3 C10 P1 60.4(2) . . . . ?
C19 N3 C10 P1 -178.24(18) . . . . ?
C9 P1 C10 N3 -44.1(2) . . . . ?
C1 P1 C10 N3 57.8(2) . . . . ?
C11 N2 C12 C13 60.8(3) . . . . ?
C9 N2 C12 C13 -178.1(2) . . . . ?
N2 C12 C13 C14 -145.7(2) . . . . ?
N2 C12 C13 C18 37.2(4) . . . . ?
C18 C13 C14 C15 1.7(4) . . . . ?
C12 C13 C14 C15 -175.5(2) . . . . ?
C13 C14 C15 C16 -1.9(4) . . . . ?
C14 C15 C16 F2 178.7(2) . . . . ?
C14 C15 C16 C17 0.9(5) . . . . ?
F2 C16 C17 C18 -177.6(3) . . . . ?
C15 C16 C17 C18 0.2(5) . . . . ?
C16 C17 C18 C13 -0.4(4) . . . . ?
C14 C13 C18 C17 -0.6(4) . . . . ?
C12 C13 C18 C17 176.6(3) . . . . ?
C11 N3 C19 C20 -77.7(3) . . . . ?
C10 N3 C19 C20 160.6(2) . . . . ?
N3 C19 C20 C25 -89.6(3) . . . . ?
N3 C19 C20 C21 92.6(3) . . . . ?
C25 C20 C21 C22 0.9(4) . . . . ?
C19 C20 C21 C22 178.7(3) . . . . ?
C20 C21 C22 C23 -1.3(4) . . . . ?
C21 C22 C23 F3 -178.5(3) . . . . ?
C21 C22 C23 C24 0.6(5) . . . . ?
F3 C23 C24 C25 179.6(3) . . . . ?
C22 C23 C24 C25 0.5(5) . . . . ?
C23 C24 C25 C20 -1.0(4) . . . . ?
C21 C20 C25 C24 0.3(4) . . . . ?
C19 C20 C25 C24 -177.6(2) . . . . ?
